data_7008748
loop_
_publ_author_name
'Aguado, Javier E.'
'Canales, Silvia'
'Gimeno, M Concepci\'on'
'Jones, Peter G.'
'Laguna, Antonio'
'Villacampa, M. Dolores'

_publ_section_title
;
 Group 11 complexes with unsymmetrical P,S and P,Se disubstituted
 ferrocene ligands.
;
_journal_issue 18
_journal_name_full 'Dalton transactions (Cambridge, England : 2003)'
_journal_page_first 3005
_journal_page_last 3015
_journal_paper_doi 10.1039/b507058a
_journal_year 2005
_chemical_formula_sum 'C29.25 H23.5 Ag Cl0.5 F3 Fe O3 P S2'
_chemical_formula_weight 756.52
_chemical_name_systematic
;
?
;
_space_group_IT_number 2
_symmetry_cell_setting triclinic
_symmetry_space_group_name_Hall '-P 1'
_symmetry_space_group_name_H-M 'P -1'
_atom_sites_solution_hydrogens geom
_atom_sites_solution_primary direct
_atom_sites_solution_secondary difmap
_audit_creation_method SHELXL-97
_cell_angle_alpha 87.345(3)
_cell_angle_beta 87.028(3)
_cell_angle_gamma 80.112(3)
_cell_formula_units_Z 4
_cell_length_a 11.5500(10)
_cell_length_b 12.6343(10)
_cell_length_c 19.8830(16)
_cell_measurement_reflns_used 7750
_cell_measurement_temperature 143(2)
_cell_measurement_theta_max 28
_cell_measurement_theta_min 2
_cell_volume 2852.4(4)
_computing_cell_refinement 'Bruker SAINT'
_computing_data_collection 'Bruker SMART'
_computing_data_reduction 'Bruker SAINT'
_computing_molecular_graphics 'Siemens XP'
_computing_publication_material SHELXL-97
_computing_structure_refinement 'SHELXL-97 (Sheldrick, 1997)'
_computing_structure_solution 'SHELXS-97 (Sheldrick, 1990)'
_diffrn_ambient_temperature 143(2)
_diffrn_detector_area_resol_mean 8.192
_diffrn_measured_fraction_theta_full 0.974
_diffrn_measured_fraction_theta_max 0.974
_diffrn_measurement_device_type 'Bruker SMART 1000 CCD'
_diffrn_measurement_method '\w- and \f-scan'
_diffrn_radiation_monochromator graphite
_diffrn_radiation_source 'fine-focus sealed tube'
_diffrn_radiation_type MoK\a
_diffrn_radiation_wavelength 0.71073
_diffrn_reflns_av_R_equivalents 0.0470
_diffrn_reflns_av_sigmaI/netI 0.0557
_diffrn_reflns_limit_h_max 16
_diffrn_reflns_limit_h_min -16
_diffrn_reflns_limit_k_max 17
_diffrn_reflns_limit_k_min -17
_diffrn_reflns_limit_l_max 28
_diffrn_reflns_limit_l_min -28
_diffrn_reflns_number 36536
_diffrn_reflns_theta_full 30.00
_diffrn_reflns_theta_max 30.03
_diffrn_reflns_theta_min 1.64
_exptl_absorpt_coefficient_mu 1.496
_exptl_absorpt_correction_T_max 0.918
_exptl_absorpt_correction_T_min 0.586
_exptl_absorpt_correction_type numerical
_exptl_absorpt_process_details
;
Program XPREP
Based on indexed faces
FACE -1.00 0.00 0.00 0.132
FACE 1.00 0.00 0.00 0.141
FACE 0.00 0.00 -1.00 0.020
FACE 0.00 0.00 1.00 0.039
FACE 0.00 -1.00 1.00 0.207
FACE 0.00 1.00 -1.00 0.148
;
_exptl_crystal_colour yellow
_exptl_crystal_density_diffrn 1.762
_exptl_crystal_density_method 'not measured'
_exptl_crystal_description plate
_exptl_crystal_F_000 1514
_exptl_crystal_size_max 0.48
_exptl_crystal_size_mid 0.24
_exptl_crystal_size_min 0.04
_refine_diff_density_max 1.018
_refine_diff_density_min -1.080
_refine_diff_density_rms 0.099
_refine_ls_extinction_method none
_refine_ls_goodness_of_fit_ref 0.991
_refine_ls_hydrogen_treatment riding
_refine_ls_matrix_type full
_refine_ls_number_parameters 743
_refine_ls_number_reflns 16266
_refine_ls_number_restraints 13
_refine_ls_restrained_S_all 0.991
_refine_ls_R_factor_all 0.0510
_refine_ls_R_factor_gt 0.0323
_refine_ls_shift/su_max 0.010
_refine_ls_shift/su_mean 0.000
_refine_ls_structure_factor_coef Fsqd
_refine_ls_weighting_details 'calc w=1/[\s^2^(Fo^2^)+(0.0410P)^2^] where P=(Fo^2^+2Fc^2^)/3'
_refine_ls_weighting_scheme calc
_refine_ls_wR_factor_gt 0.0756
_refine_ls_wR_factor_ref 0.0816
_reflns_number_gt 12237
_reflns_number_total 16266
_reflns_threshold_expression >2sigma(I)
_cod_data_source_file b507058a.txt
_cod_data_source_block getnit(complex15)
_cod_depositor_comments
;
The following automatic conversions were performed:
'_geom_angle_publ_flag' value 'Y' changed to 'y' according to
'/home/saulius/struct/CIF-dictionaries/cif_core.dic' dictionary named
'cif_core.dic' version 2.4.1 from 2010-06-29 (35
times).

'_geom_bond_publ_flag' value 'Y' changed to 'y' according to
'/home/saulius/struct/CIF-dictionaries/cif_core.dic' dictionary named
'cif_core.dic' version 2.4.1 from 2010-06-29 (24 times).

Automatic conversion script
Id: cif_fix_enum 1527 2010-12-29 10:47:43Z saulius 
;
_cod_original_sg_symbol_H-M P-1
_cod_original_formula_sum 'C29.25 H23.50 Ag Cl0.50 F3 Fe O3 P S2'
_cod_database_code 7008748

loop_
_symmetry_equiv_pos_as_xyz
'x, y, z'
'-x, -y, -z'

loop_
_atom_site_label
_atom_site_type_symbol
_atom_site_fract_x
_atom_site_fract_y
_atom_site_fract_z
_atom_site_U_iso_or_equiv
_atom_site_adp_type
_atom_site_occupancy
_atom_site_symmetry_multiplicity
_atom_site_calc_flag
_atom_site_refinement_flags
_atom_site_disorder_assembly
_atom_site_disorder_group
Ag Ag 0.430314(14) 0.610527(14) 0.059461(8) 0.02162(5) Uani 1 1 d . . .
Fe Fe 0.45801(3) 0.89819(3) 0.134491(15) 0.01703(7) Uani 1 1 d . . .
P P 0.30549(5) 0.68785(5) 0.15023(3) 0.01740(11) Uani 1 1 d . . .
S1 S 0.54174(5) 0.76405(5) -0.00130(3) 0.02079(11) Uani 1 1 d . . .
C11 C 0.67692(19) 0.72591(18) -0.04881(11) 0.0202(4) Uani 1 1 d . . .
C12 C 0.6682(2) 0.7005(2) -0.11543(13) 0.0359(6) Uani 1 1 d . . .
H12 H 0.5934 0.7000 -0.1330 0.043 Uiso 1 1 calc R . .
C13 C 0.7697(3) 0.6760(3) -0.15608(14) 0.0423(7) Uani 1 1 d . . .
H13 H 0.7642 0.6582 -0.2016 0.051 Uiso 1 1 calc R . .
C14 C 0.8793(2) 0.6772(2) -0.13082(14) 0.0343(6) Uani 1 1 d . . .
H14 H 0.9485 0.6617 -0.1590 0.041 Uiso 1 1 calc R . .
C15 C 0.8867(2) 0.7011(2) -0.06457(14) 0.0340(6) Uani 1 1 d . . .
H15 H 0.9616 0.7004 -0.0468 0.041 Uiso 1 1 calc R . .
C16 C 0.7856(2) 0.7263(2) -0.02317(12) 0.0276(5) Uani 1 1 d . . .
H16 H 0.7913 0.7436 0.0224 0.033 Uiso 1 1 calc R . .
C21 C 0.3467(2) 0.63057(19) 0.23305(11) 0.0218(4) Uani 1 1 d . . .
C22 C 0.2788(2) 0.6605(2) 0.29191(12) 0.0315(6) Uani 1 1 d . . .
H22 H 0.2072 0.7101 0.2893 0.038 Uiso 1 1 calc R . .
C23 C 0.3175(3) 0.6166(2) 0.35436(13) 0.0394(7) Uani 1 1 d . . .
H23 H 0.2721 0.6364 0.3945 0.047 Uiso 1 1 calc R . .
C24 C 0.4213(3) 0.5447(3) 0.35769(14) 0.0413(7) Uani 1 1 d . . .
H24 H 0.4474 0.5159 0.4003 0.050 Uiso 1 1 calc R . .
C25 C 0.4875(3) 0.5141(2) 0.30031(15) 0.0381(6) Uani 1 1 d . . .
H25 H 0.5589 0.4643 0.3033 0.046 Uiso 1 1 calc R . .
C26 C 0.4497(2) 0.5566(2) 0.23787(13) 0.0295(5) Uani 1 1 d . . .
H26 H 0.4949 0.5346 0.1981 0.035 Uiso 1 1 calc R . .
C31 C 0.14887(19) 0.68596(18) 0.14620(11) 0.0196(4) Uani 1 1 d . . .
C32 C 0.0628(2) 0.7650(2) 0.17551(12) 0.0253(5) Uani 1 1 d . . .
H32 H 0.0851 0.8233 0.1973 0.030 Uiso 1 1 calc R . .
C33 C -0.0545(2) 0.7569(2) 0.17234(13) 0.0282(5) Uani 1 1 d . . .
H33 H -0.1129 0.8097 0.1925 0.034 Uiso 1 1 calc R . .
C34 C -0.0880(2) 0.6731(2) 0.14027(13) 0.0276(5) Uani 1 1 d . . .
H34 H -0.1690 0.6682 0.1389 0.033 Uiso 1 1 calc R . .
C35 C -0.0037(2) 0.5961(2) 0.11003(13) 0.0276(5) Uani 1 1 d . . .
H35 H -0.0267 0.5391 0.0872 0.033 Uiso 1 1 calc R . .
C36 C 0.11427(19) 0.60278(19) 0.11337(12) 0.0229(5) Uani 1 1 d . . .
H36 H 0.1722 0.5498 0.0929 0.027 Uiso 1 1 calc R . .
C41 C 0.58306(18) 0.82714(18) 0.06906(11) 0.0187(4) Uani 1 1 d . . .
C42 C 0.58993(18) 0.93867(19) 0.07137(12) 0.0216(5) Uani 1 1 d . . .
H42 H 0.5815 0.9898 0.0346 0.026 Uiso 1 1 calc R . .
C43 C 0.61165(19) 0.9590(2) 0.13888(12) 0.0244(5) Uani 1 1 d . . .
H43 H 0.6203 1.0266 0.1551 0.029 Uiso 1 1 calc R . .
C44 C 0.61821(19) 0.8611(2) 0.17808(12) 0.0240(5) Uani 1 1 d . . .
H44 H 0.6315 0.8522 0.2249 0.029 Uiso 1 1 calc R . .
C45 C 0.60140(18) 0.77912(19) 0.13501(11) 0.0211(4) Uani 1 1 d . . .
H45 H 0.6022 0.7056 0.1477 0.025 Uiso 1 1 calc R . .
C46 C 0.31185(18) 0.82886(18) 0.15417(11) 0.0186(4) Uani 1 1 d . . .
C47 C 0.29697(18) 0.90046(18) 0.09572(12) 0.0210(4) Uani 1 1 d . . .
H47 H 0.2830 0.8807 0.0517 0.025 Uiso 1 1 calc R . .
C48 C 0.30651(19) 1.00520(19) 0.11442(13) 0.0246(5) Uani 1 1 d . . .
H48 H 0.2997 1.0676 0.0854 0.029 Uiso 1 1 calc R . .
C49 C 0.32805(19) 1.00058(19) 0.18413(13) 0.0257(5) Uani 1 1 d . . .
H49 H 0.3386 1.0596 0.2097 0.031 Uiso 1 1 calc R . .
C50 C 0.33122(19) 0.89249(19) 0.20953(12) 0.0221(5) Uani 1 1 d . . .
H50 H 0.3438 0.8671 0.2547 0.026 Uiso 1 1 calc R . .
S2 S 0.70143(5) 0.44964(5) 0.08166(3) 0.02155(11) Uani 1 1 d . . .
C99 C 0.7302(2) 0.3084(2) 0.10748(15) 0.0358(6) Uani 1 1 d . . .
O1 O 0.58789(14) 0.45837(14) 0.04957(8) 0.0264(4) Uani 1 1 d . . .
O2 O 0.79849(17) 0.46181(18) 0.03676(10) 0.0426(5) Uani 1 1 d . . .
O3 O 0.69240(16) 0.50436(17) 0.14375(9) 0.0391(5) Uani 1 1 d . . .
F1 F 0.83207(14) 0.28476(14) 0.13798(9) 0.0472(4) Uani 1 1 d . . .
F2 F 0.73803(18) 0.24624(15) 0.05489(12) 0.0652(6) Uani 1 1 d . . .
F3 F 0.64691(18) 0.28176(19) 0.15012(12) 0.0743(7) Uani 1 1 d . . .
Ag' Ag 0.919012(16) -0.115729(15) 0.516554(9) 0.02771(5) Uani 1 1 d . . .
Fe' Fe 0.73823(3) -0.31894(3) 0.433113(16) 0.02084(7) Uani 1 1 d . . .
P' P 0.83622(5) -0.24872(5) 0.58226(3) 0.02047(12) Uani 1 1 d . . .
S1' S 0.93594(5) -0.16964(5) 0.38589(3) 0.02423(12) Uani 1 1 d . . .
C111 C 0.9454(2) -0.06288(19) 0.32531(11) 0.0219(5) Uani 1 1 d . . .
C112 C 1.0519(2) -0.0253(2) 0.31827(12) 0.0252(5) Uani 1 1 d . . .
H112 H 1.1135 -0.0530 0.3473 0.030 Uiso 1 1 calc R . .
C113 C 1.0681(2) 0.0519(2) 0.26931(13) 0.0294(5) Uani 1 1 d . . .
H113 H 1.1406 0.0781 0.2652 0.035 Uiso 1 1 calc R . .
C114 C 0.9799(2) 0.0917(2) 0.22598(13) 0.0316(6) Uani 1 1 d . . .
H114 H 0.9924 0.1436 0.1915 0.038 Uiso 1 1 calc R . .
C115 C 0.8725(2) 0.0554(2) 0.23305(14) 0.0335(6) Uani 1 1 d . . .
H115 H 0.8115 0.0828 0.2035 0.040 Uiso 1 1 calc R . .
C116 C 0.8547(2) -0.0209(2) 0.28321(13) 0.0285(5) Uani 1 1 d . . .
H116 H 0.7809 -0.0444 0.2888 0.034 Uiso 1 1 calc R . .
C121 C 0.7009(2) -0.20010(19) 0.63090(11) 0.0226(5) Uani 1 1 d . . .
C122 C 0.6418(2) -0.2685(2) 0.67193(12) 0.0279(5) Uani 1 1 d . . .
H122 H 0.6731 -0.3430 0.6759 0.034 Uiso 1 1 calc R . .
C123 C 0.5374(2) -0.2278(2) 0.70705(13) 0.0339(6) Uani 1 1 d . . .
H123 H 0.4977 -0.2744 0.7351 0.041 Uiso 1 1 calc R . .
C124 C 0.4917(2) -0.1198(3) 0.70109(13) 0.0386(7) Uani 1 1 d . . .
H124 H 0.4196 -0.0924 0.7244 0.046 Uiso 1 1 calc R . .
C125 C 0.5496(2) -0.0515(2) 0.66173(14) 0.0372(7) Uani 1 1 d . . .
H125 H 0.5182 0.0231 0.6587 0.045 Uiso 1 1 calc R . .
C126 C 0.6540(2) -0.0910(2) 0.62628(12) 0.0280(5) Uani 1 1 d . . .
H126 H 0.6933 -0.0434 0.5989 0.034 Uiso 1 1 calc R . .
C131 C 0.93278(19) -0.33235(19) 0.64104(11) 0.0215(5) Uani 1 1 d . . .
C132 C 0.9128(2) -0.4334(2) 0.66520(12) 0.0252(5) Uani 1 1 d . . .
H132 H 0.8479 -0.4618 0.6503 0.030 Uiso 1 1 calc R . .
C133 C 0.9878(2) -0.4929(2) 0.71106(12) 0.0283(5) Uani 1 1 d . . .
H133 H 0.9731 -0.5612 0.7279 0.034 Uiso 1 1 calc R . .
C134 C 1.0845(2) -0.4526(2) 0.73246(12) 0.0286(5) Uani 1 1 d . . .
H134 H 1.1353 -0.4926 0.7641 0.034 Uiso 1 1 calc R . .
C135 C 1.1054(2) -0.3531(2) 0.70680(12) 0.0290(5) Uani 1 1 d . . .
H135 H 1.1719 -0.3258 0.7204 0.035 Uiso 1 1 calc R . .
C136 C 1.0305(2) -0.2932(2) 0.66167(12) 0.0244(5) Uani 1 1 d . . .
H136 H 1.0458 -0.2252 0.6447 0.029 Uiso 1 1 calc R . .
C141 C 0.7939(2) -0.19792(19) 0.37763(11) 0.0227(5) Uani 1 1 d . . .
C142 C 0.7640(2) -0.2757(2) 0.33424(12) 0.0305(6) Uani 1 1 d . . .
H142 H 0.8158 -0.3159 0.3024 0.037 Uiso 1 1 calc R . .
C143 C 0.6445(2) -0.2820(2) 0.34718(14) 0.0366(6) Uani 1 1 d . . .
H143 H 0.6017 -0.3270 0.3251 0.044 Uiso 1 1 calc R . .
C144 C 0.5983(2) -0.2102(2) 0.39845(15) 0.0361(6) Uani 1 1 d . . .
H144 H 0.5198 -0.1994 0.4169 0.043 Uiso 1 1 calc R . .
C145 C 0.6904(2) -0.1570(2) 0.41763(13) 0.0279(5) Uani 1 1 d . . .
H145 H 0.6842 -0.1043 0.4508 0.034 Uiso 1 1 calc R . .
C146 C 0.79660(19) -0.34692(18) 0.52838(11) 0.0198(4) Uani 1 1 d . . .
C147 C 0.8792(2) -0.40434(19) 0.48079(11) 0.0235(5) Uani 1 1 d . . .
H147 H 0.9589 -0.3957 0.4727 0.028 Uiso 1 1 calc R . .
C148 C 0.8209(2) -0.4761(2) 0.44804(12) 0.0283(5) Uani 1 1 d . . .
H148 H 0.8553 -0.5245 0.4145 0.034 Uiso 1 1 calc R . .
C149 C 0.7033(2) -0.4638(2) 0.47348(12) 0.0277(5) Uani 1 1 d . . .
H149 H 0.6449 -0.5018 0.4599 0.033 Uiso 1 1 calc R . .
C150 C 0.6875(2) -0.38373(19) 0.52354(11) 0.0230(5) Uani 1 1 d . . .
H150 H 0.6167 -0.3595 0.5490 0.028 Uiso 1 1 calc R . .
S2' S 0.79488(5) 0.16585(5) 0.50967(3) 0.02666(13) Uani 1 1 d . . .
C199 C 0.6847(2) 0.1817(2) 0.44598(15) 0.0361(6) Uani 1 1 d . . .
O1' O 0.88085(15) 0.07240(14) 0.48763(10) 0.0316(4) Uani 1 1 d . . .
O2' O 0.84149(16) 0.26414(15) 0.50358(10) 0.0342(4) Uani 1 1 d . . .
O3' O 0.72949(17) 0.14523(16) 0.57114(10) 0.0395(5) Uani 1 1 d . . .
F1' F 0.62614(17) 0.10020(16) 0.44976(11) 0.0610(6) Uani 1 1 d . . .
F2' F 0.60689(15) 0.27072(16) 0.45543(11) 0.0559(5) Uani 1 1 d . . .
F3' F 0.73208(16) 0.18924(19) 0.38423(9) 0.0599(6) Uani 1 1 d . . .
Cl1 Cl 0.87506(19) -0.02058(19) 0.04997(12) 0.0533(5) Uani 0.50 1 d PDU A -1
Cl2 Cl 1.0748(3) 0.0170(4) -0.03641(19) 0.1130(14) Uani 0.50 1 d PDU A -1
C299 C 1.0148(11) -0.0306(15) 0.0343(7) 0.157(6) Uiso 0.50 1 d PD A -1
H29A H 1.0477 -0.1083 0.0379 0.189 Uiso 0.50 1 calc PR A -1
H29B H 1.0459 0.0031 0.0719 0.189 Uiso 0.50 1 calc PR A -1

loop_
_atom_site_aniso_label
_atom_site_aniso_U_11
_atom_site_aniso_U_22
_atom_site_aniso_U_33
_atom_site_aniso_U_23
_atom_site_aniso_U_13
_atom_site_aniso_U_12
Ag 0.02026(8) 0.02315(9) 0.02079(8) -0.00562(6) 0.00018(6) -0.00087(6)
Fe 0.01438(14) 0.01759(16) 0.01950(15) -0.00118(12) 0.00064(11) -0.00409(11)
P 0.0165(2) 0.0172(3) 0.0188(3) -0.0016(2) 0.0015(2) -0.0041(2)
S1 0.0177(2) 0.0253(3) 0.0200(3) -0.0021(2) 0.0011(2) -0.0058(2)
C11 0.0214(10) 0.0174(11) 0.0208(10) 0.0022(8) 0.0027(8) -0.0026(8)
C12 0.0310(13) 0.0493(18) 0.0277(13) -0.0129(12) 0.0000(10) -0.0045(12)
C13 0.0454(16) 0.054(2) 0.0261(13) -0.0145(13) 0.0066(12) -0.0022(14)
C14 0.0345(14) 0.0326(15) 0.0340(14) -0.0015(11) 0.0164(11) -0.0058(11)
C15 0.0211(12) 0.0408(16) 0.0393(15) -0.0060(12) 0.0051(10) -0.0040(11)
C16 0.0218(11) 0.0371(15) 0.0238(12) -0.0015(10) 0.0024(9) -0.0053(10)
C21 0.0264(11) 0.0210(12) 0.0204(10) 0.0019(9) -0.0003(9) -0.0113(9)
C22 0.0393(14) 0.0331(15) 0.0242(12) -0.0024(10) 0.0056(10) -0.0139(11)
C23 0.0590(19) 0.0443(17) 0.0223(12) 0.0005(11) 0.0055(12) -0.0322(15)
C24 0.0530(18) 0.0476(18) 0.0319(14) 0.0194(13) -0.0166(13) -0.0334(15)
C25 0.0366(15) 0.0358(16) 0.0443(16) 0.0164(13) -0.0145(13) -0.0134(12)
C26 0.0281(12) 0.0300(14) 0.0311(13) 0.0060(10) -0.0032(10) -0.0081(10)
C31 0.0180(10) 0.0202(11) 0.0204(10) 0.0016(8) 0.0013(8) -0.0045(8)
C32 0.0224(11) 0.0219(12) 0.0316(12) -0.0037(10) 0.0021(9) -0.0040(9)
C33 0.0198(11) 0.0276(13) 0.0353(13) 0.0014(10) 0.0051(10) -0.0007(9)
C34 0.0178(11) 0.0331(14) 0.0323(13) 0.0084(10) -0.0045(9) -0.0072(9)
C35 0.0260(12) 0.0284(13) 0.0315(13) -0.0006(10) -0.0066(10) -0.0116(10)
C36 0.0207(11) 0.0227(12) 0.0256(11) -0.0013(9) -0.0013(9) -0.0048(9)
C41 0.0130(9) 0.0226(11) 0.0204(10) -0.0020(8) 0.0011(8) -0.0028(8)
C42 0.0161(10) 0.0257(12) 0.0240(11) 0.0001(9) 0.0011(8) -0.0070(8)
C43 0.0198(11) 0.0299(13) 0.0262(12) -0.0038(10) 0.0006(9) -0.0118(9)
C44 0.0167(10) 0.0319(13) 0.0238(11) -0.0010(10) -0.0034(8) -0.0043(9)
C45 0.0135(9) 0.0251(12) 0.0232(11) 0.0032(9) 0.0003(8) -0.0010(8)
C46 0.0141(9) 0.0197(11) 0.0219(10) -0.0011(8) 0.0031(8) -0.0035(8)
C47 0.0145(10) 0.0214(11) 0.0271(11) 0.0013(9) -0.0010(8) -0.0033(8)
C48 0.0169(10) 0.0186(11) 0.0371(13) 0.0043(10) -0.0004(9) -0.0016(8)
C49 0.0194(10) 0.0208(12) 0.0367(13) -0.0083(10) 0.0063(9) -0.0030(9)
C50 0.0212(10) 0.0227(12) 0.0231(11) -0.0048(9) 0.0049(9) -0.0068(9)
S2 0.0210(3) 0.0218(3) 0.0220(3) -0.0025(2) -0.0060(2) -0.0018(2)
C99 0.0291(13) 0.0312(15) 0.0475(16) 0.0076(12) -0.0162(12) -0.0042(11)
O1 0.0233(8) 0.0253(9) 0.0289(9) -0.0084(7) -0.0130(7) 0.0058(7)
O2 0.0358(11) 0.0616(15) 0.0334(10) 0.0082(10) 0.0008(8) -0.0199(10)
O3 0.0319(10) 0.0485(12) 0.0365(10) -0.0216(9) -0.0135(8) 0.0032(8)
F1 0.0372(9) 0.0442(10) 0.0586(11) 0.0115(8) -0.0276(8) 0.0020(8)
F2 0.0722(13) 0.0269(9) 0.0956(16) -0.0205(10) -0.0462(12) 0.0116(9)
F3 0.0510(12) 0.0796(16) 0.0936(17) 0.0524(13) -0.0068(11) -0.0284(11)
Ag' 0.02951(10) 0.02619(10) 0.02950(10) 0.00479(7) -0.00149(7) -0.01205(7)
Fe' 0.02358(16) 0.01947(17) 0.01985(15) 0.00465(12) -0.00271(12) -0.00559(12)
P' 0.0221(3) 0.0192(3) 0.0200(3) 0.0017(2) -0.0006(2) -0.0039(2)
S1' 0.0237(3) 0.0272(3) 0.0219(3) 0.0061(2) -0.0019(2) -0.0065(2)
C111 0.0257(11) 0.0206(11) 0.0196(10) -0.0004(9) 0.0025(9) -0.0061(9)
C112 0.0219(11) 0.0267(13) 0.0265(12) -0.0022(10) 0.0011(9) -0.0036(9)
C113 0.0241(12) 0.0261(13) 0.0381(14) -0.0048(11) 0.0074(10) -0.0061(10)
C114 0.0402(14) 0.0241(13) 0.0300(13) 0.0068(10) 0.0036(11) -0.0073(11)
C115 0.0364(14) 0.0299(14) 0.0354(14) 0.0129(11) -0.0091(11) -0.0105(11)
C116 0.0261(12) 0.0300(14) 0.0316(13) 0.0067(10) -0.0073(10) -0.0113(10)
C121 0.0228(11) 0.0248(12) 0.0194(10) -0.0011(9) -0.0024(8) -0.0016(9)
C122 0.0297(12) 0.0280(13) 0.0255(12) -0.0025(10) 0.0024(10) -0.0036(10)
C123 0.0288(13) 0.0471(17) 0.0257(12) -0.0046(11) 0.0047(10) -0.0074(12)
C124 0.0248(13) 0.058(2) 0.0291(13) -0.0164(13) -0.0020(10) 0.0082(12)
C125 0.0393(15) 0.0317(15) 0.0366(14) -0.0069(12) -0.0084(12) 0.0093(12)
C126 0.0318(13) 0.0261(13) 0.0254(12) -0.0005(10) -0.0051(10) -0.0019(10)
C131 0.0196(10) 0.0232(12) 0.0209(11) -0.0009(9) -0.0001(8) -0.0013(8)
C132 0.0226(11) 0.0268(13) 0.0259(12) 0.0040(10) -0.0016(9) -0.0043(9)
C133 0.0297(12) 0.0274(13) 0.0266(12) 0.0058(10) -0.0002(10) -0.0041(10)
C134 0.0310(13) 0.0330(14) 0.0196(11) 0.0002(10) -0.0025(9) 0.0006(10)
C135 0.0276(12) 0.0356(15) 0.0244(12) -0.0079(10) -0.0056(10) -0.0041(10)
C136 0.0259(11) 0.0236(12) 0.0243(11) -0.0039(9) 0.0012(9) -0.0059(9)
C141 0.0250(11) 0.0224(12) 0.0209(11) 0.0069(9) -0.0027(9) -0.0065(9)
C142 0.0446(15) 0.0292(14) 0.0194(11) 0.0076(10) -0.0074(10) -0.0110(11)
C143 0.0410(15) 0.0398(16) 0.0339(14) 0.0176(12) -0.0192(12) -0.0208(12)
C144 0.0236(12) 0.0363(16) 0.0473(16) 0.0233(13) -0.0075(11) -0.0068(11)
C145 0.0269(12) 0.0213(12) 0.0334(13) 0.0086(10) -0.0012(10) -0.0007(9)
C146 0.0217(10) 0.0194(11) 0.0180(10) 0.0034(8) -0.0016(8) -0.0031(8)
C147 0.0236(11) 0.0230(12) 0.0213(11) 0.0028(9) 0.0001(9) 0.0019(9)
C148 0.0408(14) 0.0201(12) 0.0225(11) 0.0008(9) -0.0023(10) -0.0011(10)
C149 0.0405(14) 0.0220(12) 0.0228(11) 0.0058(9) -0.0054(10) -0.0118(10)
C150 0.0251(11) 0.0230(12) 0.0212(11) 0.0045(9) 0.0007(9) -0.0071(9)
S2' 0.0237(3) 0.0223(3) 0.0336(3) 0.0023(2) -0.0034(2) -0.0029(2)
C199 0.0258(13) 0.0367(16) 0.0461(16) 0.0016(13) -0.0083(12) -0.0049(11)
O1' 0.0254(9) 0.0221(9) 0.0467(11) -0.0002(8) -0.0015(8) -0.0028(7)
O2' 0.0333(10) 0.0255(10) 0.0445(11) 0.0018(8) -0.0055(8) -0.0066(8)
O3' 0.0396(11) 0.0364(11) 0.0415(11) 0.0061(9) 0.0051(9) -0.0073(9)
F1' 0.0513(11) 0.0538(12) 0.0860(15) -0.0001(11) -0.0287(11) -0.0249(9)
F2' 0.0339(9) 0.0501(12) 0.0782(14) -0.0004(10) -0.0152(9) 0.0115(8)
F3' 0.0457(11) 0.0961(17) 0.0379(10) 0.0003(10) -0.0092(8) -0.0106(10)
Cl1 0.0440(11) 0.0579(12) 0.0551(13) 0.0127(9) -0.0125(9) -0.0011(9)
Cl2 0.080(2) 0.172(4) 0.086(2) 0.052(2) 0.0112(18) -0.037(2)

loop_
_atom_type_symbol
_atom_type_description
_atom_type_scat_dispersion_real
_atom_type_scat_dispersion_imag
_atom_type_scat_source
C C 0.0033 0.0016 'International Tables Vol C Tables 4.2.6.8 and 6.1.1.4'
H H 0.0000 0.0000 'International Tables Vol C Tables 4.2.6.8 and 6.1.1.4'
O O 0.0106 0.0060 'International Tables Vol C Tables 4.2.6.8 and 6.1.1.4'
F F 0.0171 0.0103 'International Tables Vol C Tables 4.2.6.8 and 6.1.1.4'
P P 0.1023 0.0942 'International Tables Vol C Tables 4.2.6.8 and 6.1.1.4'
S S 0.1246 0.1234 'International Tables Vol C Tables 4.2.6.8 and 6.1.1.4'
Fe Fe 0.3463 0.8444 'International Tables Vol C Tables 4.2.6.8 and 6.1.1.4'
Ag Ag -0.8971 1.1015 'International Tables Vol C Tables 4.2.6.8 and 6.1.1.4'
Cl Cl 0.1484 0.1585 'International Tables Vol C Tables 4.2.6.8 and 6.1.1.4'

loop_
_geom_angle_atom_site_label_1
_geom_angle_atom_site_label_2
_geom_angle_atom_site_label_3
_geom_angle
_geom_angle_site_symmetry_1
_geom_angle_site_symmetry_3
_geom_angle_publ_flag
P Ag O1 138.60(4) . 2_665 y
P Ag O1 134.71(4) . . y
O1 Ag O1 74.92(6) 2_665 . y
P Ag S1 108.80(2) . . y
O1 Ag S1 88.95(5) 2_665 . y
O1 Ag S1 98.82(5) . . y
C41 Fe C45 41.33(9) . . ?
C41 Fe C42 41.23(9) . . ?
C45 Fe C42 69.25(9) . . ?
C41 Fe C50 151.96(10) . . ?
C45 Fe C50 117.47(10) . . ?
C42 Fe C50 165.31(9) . . ?
C41 Fe C46 118.11(9) . . ?
C45 Fe C46 107.93(9) . . ?
C42 Fe C46 152.09(9) . . ?
C50 Fe C46 41.29(8) . . ?
C41 Fe C47 108.66(9) . . ?
C45 Fe C47 129.61(9) . . ?
C42 Fe C47 118.11(9) . . ?
C50 Fe C47 68.87(9) . . ?
C46 Fe C47 41.18(9) . . ?
C41 Fe C49 166.15(10) . . ?
C45 Fe C49 150.98(10) . . ?
C42 Fe C49 127.28(10) . . ?
C50 Fe C49 40.88(10) . . ?
C46 Fe C49 68.95(9) . . ?
C47 Fe C49 68.03(9) . . ?
C41 Fe C44 68.80(9) . . ?
C45 Fe C44 40.56(9) . . ?
C42 Fe C44 68.65(9) . . ?
C50 Fe C44 107.25(10) . . ?
C46 Fe C44 128.21(10) . . ?
C47 Fe C44 167.47(10) . . ?
C49 Fe C44 117.41(10) . . ?
C41 Fe C43 68.58(9) . . ?
C45 Fe C43 68.36(10) . . ?
C42 Fe C43 40.56(9) . . ?
C50 Fe C43 127.41(9) . . ?
C46 Fe C43 166.17(9) . . ?
C47 Fe C43 151.19(10) . . ?
C49 Fe C43 107.42(10) . . ?
C44 Fe C43 40.51(10) . . ?
C41 Fe C48 128.63(10) . . ?
C45 Fe C48 167.59(9) . . ?
C42 Fe C48 107.68(10) . . ?
C50 Fe C48 68.56(10) . . ?
C46 Fe C48 68.80(9) . . ?
C47 Fe C48 40.27(9) . . ?
C49 Fe C48 40.32(10) . . ?
C44 Fe C48 150.74(10) . . ?
C43 Fe C48 117.68(10) . . ?
C46 P C31 103.23(10) . . y
C46 P C21 104.98(10) . . y
C31 P C21 105.92(10) . . y
C46 P Ag 110.42(7) . . y
C31 P Ag 117.02(7) . . y
C21 P Ag 114.07(8) . . y
C41 S1 C11 103.97(10) . . y
C41 S1 Ag 101.43(8) . . y
C11 S1 Ag 119.83(8) . . y
C16 C11 C12 120.4(2) . . ?
C16 C11 S1 122.95(17) . . ?
C12 C11 S1 116.61(18) . . ?
C13 C12 C11 119.4(2) . . ?
C12 C13 C14 120.5(2) . . ?
C15 C14 C13 119.4(2) . . ?
C14 C15 C16 120.8(2) . . ?
C11 C16 C15 119.5(2) . . ?
C26 C21 C22 119.3(2) . . ?
C26 C21 P 118.56(18) . . ?
C22 C21 P 122.15(19) . . ?
C23 C22 C21 119.4(3) . . ?
C24 C23 C22 120.0(3) . . ?
C25 C24 C23 121.0(3) . . ?
C24 C25 C26 119.6(3) . . ?
C21 C26 C25 120.7(3) . . ?
C36 C31 C32 119.4(2) . . ?
C36 C31 P 118.28(16) . . ?
C32 C31 P 122.31(17) . . ?
C33 C32 C31 119.3(2) . . ?
C34 C33 C32 120.8(2) . . ?
C33 C34 C35 120.2(2) . . ?
C36 C35 C34 119.5(2) . . ?
C35 C36 C31 120.7(2) . . ?
C42 C41 C45 108.42(19) . . ?
C42 C41 S1 125.11(18) . . ?
C45 C41 S1 126.09(18) . . ?
C42 C41 Fe 70.46(12) . . ?
C45 C41 Fe 70.25(12) . . ?
S1 C41 Fe 119.57(11) . . ?
C43 C42 C41 107.3(2) . . ?
C43 C42 Fe 70.36(13) . . ?
C41 C42 Fe 68.31(12) . . ?
C42 C43 C44 108.6(2) . . ?
C42 C43 Fe 69.08(13) . . ?
C44 C43 Fe 69.63(13) . . ?
C45 C44 C43 108.1(2) . . ?
C45 C44 Fe 69.03(12) . . ?
C43 C44 Fe 69.86(13) . . ?
C44 C45 C41 107.6(2) . . ?
C44 C45 Fe 70.41(13) . . ?
C41 C45 Fe 68.42(12) . . ?
C47 C46 C50 106.8(2) . . ?
C47 C46 P 121.91(16) . . ?
C50 C46 P 131.27(18) . . ?
C47 C46 Fe 69.46(12) . . ?
C50 C46 Fe 69.33(12) . . ?
P C46 Fe 125.88(11) . . ?
C48 C47 C46 108.9(2) . . ?
C48 C47 Fe 70.57(13) . . ?
C46 C47 Fe 69.36(12) . . ?
C47 C48 C49 107.9(2) . . ?
C47 C48 Fe 69.16(12) . . ?
C49 C48 Fe 69.28(13) . . ?
C48 C49 C50 108.7(2) . . ?
C48 C49 Fe 70.40(13) . . ?
C50 C49 Fe 69.35(12) . . ?
C49 C50 C46 107.6(2) . . ?
C49 C50 Fe 69.77(13) . . ?
C46 C50 Fe 69.37(12) . . ?
O2 S2 O3 117.03(13) . . ?
O2 S2 O1 114.94(11) . . ?
O3 S2 O1 113.06(10) . . ?
O2 S2 C99 103.54(14) . . ?
O3 S2 C99 104.04(13) . . ?
O1 S2 C99 101.71(11) . . ?
F3 C99 F2 108.0(3) . . ?
F3 C99 F1 107.6(2) . . ?
F2 C99 F1 107.3(2) . . ?
F3 C99 S2 112.1(2) . . ?
F2 C99 S2 111.3(2) . . ?
F1 C99 S2 110.36(19) . . ?
S2 O1 Ag 122.88(9) . 2_665 y
S2 O1 Ag 124.12(9) . . y
Ag O1 Ag 105.08(6) 2_665 . y
P' Ag' O1' 140.65(4) . . y
P' Ag' O1' 130.38(5) . 2_756 y
O1' Ag' O1' 78.82(6) . 2_756 y
P' Ag' S1' 108.83(2) . . y
O1' Ag' S1' 92.61(5) . . y
O1' Ag' S1' 92.86(5) 2_756 . y
C141 Fe' C142 41.40(10) . . ?
C141 Fe' C146 117.21(9) . . ?
C142 Fe' C146 150.98(10) . . ?
C141 Fe' C145 41.38(9) . . ?
C142 Fe' C145 69.28(11) . . ?
C146 Fe' C145 108.07(10) . . ?
C141 Fe' C150 150.71(10) . . ?
C142 Fe' C150 166.73(10) . . ?
C146 Fe' C150 40.91(9) . . ?
C145 Fe' C150 117.06(10) . . ?
C141 Fe' C147 108.06(10) . . ?
C142 Fe' C147 117.16(10) . . ?
C146 Fe' C147 41.22(8) . . ?
C145 Fe' C147 129.89(10) . . ?
C150 Fe' C147 68.78(9) . . ?
C141 Fe' C149 167.00(10) . . ?
C142 Fe' C149 128.13(10) . . ?
C146 Fe' C149 68.73(9) . . ?
C145 Fe' C149 150.42(10) . . ?
C150 Fe' C149 40.96(9) . . ?
C147 Fe' C149 68.10(10) . . ?
C141 Fe' C144 68.87(10) . . ?
C142 Fe' C144 68.24(11) . . ?
C146 Fe' C144 129.59(11) . . ?
C145 Fe' C144 40.81(11) . . ?
C150 Fe' C144 108.25(10) . . ?
C147 Fe' C144 168.73(11) . . ?
C149 Fe' C144 117.32(11) . . ?
C141 Fe' C143 68.44(10) . . ?
C142 Fe' C143 40.11(11) . . ?
C146 Fe' C143 167.74(11) . . ?
C145 Fe' C143 68.33(11) . . ?
C150 Fe' C143 129.18(10) . . ?
C147 Fe' C143 149.91(11) . . ?
C149 Fe' C143 108.24(10) . . ?
C144 Fe' C143 40.22(12) . . ?
C141 Fe' C148 129.28(10) . . ?
C142 Fe' C148 108.01(10) . . ?
C146 Fe' C148 68.47(9) . . ?
C145 Fe' C148 168.37(10) . . ?
C150 Fe' C148 68.16(10) . . ?
C147 Fe' C148 40.36(10) . . ?
C149 Fe' C148 39.98(10) . . ?
C144 Fe' C148 149.80(11) . . ?
C143 Fe' C148 117.40(11) . . ?
C146 P' C121 104.42(11) . . y
C146 P' C131 102.42(10) . . y
C121 P' C131 105.91(10) . . y
C146 P' Ag' 110.25(8) . . y
C121 P' Ag' 115.74(8) . . y
C131 P' Ag' 116.63(8) . . y
C141 S1' C111 103.68(11) . . y
C141 S1' Ag' 99.66(8) . . y
C111 S1' Ag' 116.03(8) . . y
C112 C111 C116 119.7(2) . . ?
C112 C111 S1' 117.02(18) . . ?
C116 C111 S1' 123.17(18) . . ?
C113 C112 C111 120.1(2) . . ?
C112 C113 C114 120.5(2) . . ?
C113 C114 C115 119.8(2) . . ?
C116 C115 C114 120.0(2) . . ?
C115 C116 C111 119.8(2) . . ?
C126 C121 C122 118.9(2) . . ?
C126 C121 P' 118.64(19) . . ?
C122 C121 P' 122.47(18) . . ?
C123 C122 C121 120.3(2) . . ?
C124 C123 C122 119.8(3) . . ?
C125 C124 C123 120.5(2) . . ?
C124 C125 C126 120.3(3) . . ?
C125 C126 C121 120.2(3) . . ?
C136 C131 C132 119.3(2) . . ?
C136 C131 P' 118.17(19) . . ?
C132 C131 P' 122.53(18) . . ?
C133 C132 C131 120.2(2) . . ?
C132 C133 C134 120.3(2) . . ?
C135 C134 C133 119.1(2) . . ?
C136 C135 C134 120.8(2) . . ?
C135 C136 C131 120.3(2) . . ?
C142 C141 C145 107.8(2) . . ?
C142 C141 S1' 125.35(19) . . ?
C145 C141 S1' 126.56(19) . . ?
C142 C141 Fe' 69.95(14) . . ?
C145 C141 Fe' 70.04(14) . . ?
S1' C141 Fe' 120.44(12) . . ?
C143 C142 C141 107.9(2) . . ?
C143 C142 Fe' 70.93(15) . . ?
C141 C142 Fe' 68.65(13) . . ?
C142 C143 C144 108.9(2) . . ?
C142 C143 Fe' 68.96(14) . . ?
C144 C143 Fe' 69.76(15) . . ?
C143 C144 C145 108.1(2) . . ?
C143 C144 Fe' 70.02(15) . . ?
C145 C144 Fe' 68.84(14) . . ?
C144 C145 C141 107.3(2) . . ?
C144 C145 Fe' 70.35(15) . . ?
C141 C145 Fe' 68.57(14) . . ?
C150 C146 C147 107.4(2) . . ?
C150 C146 P' 130.20(17) . . ?
C147 C146 P' 122.38(17) . . ?
C150 C146 Fe' 69.64(13) . . ?
C147 C146 Fe' 69.58(13) . . ?
P' C146 Fe' 126.45(12) . . ?
C148 C147 C146 108.0(2) . . ?
C148 C147 Fe' 70.65(14) . . ?
C146 C147 Fe' 69.21(12) . . ?
C149 C148 C147 108.7(2) . . ?
C149 C148 Fe' 69.76(14) . . ?
C147 C148 Fe' 68.99(13) . . ?
C148 C149 C150 108.0(2) . . ?
C148 C149 Fe' 70.26(14) . . ?
C150 C149 Fe' 68.86(14) . . ?
C146 C150 C149 107.9(2) . . ?
C146 C150 Fe' 69.45(13) . . ?
C149 C150 Fe' 70.18(13) . . ?
O2' S2' O3' 117.47(12) . . ?
O2' S2' O1' 112.63(11) . . ?
O3' S2' O1' 113.63(12) . . ?
O2' S2' C199 104.12(13) . . ?
O3' S2' C199 103.49(13) . . ?
O1' S2' C199 103.43(12) . . ?
F1' C199 F3' 108.8(3) . . ?
F1' C199 F2' 107.3(2) . . ?
F3' C199 F2' 107.4(2) . . ?
F1' C199 S2' 111.0(2) . . ?
F3' C199 S2' 112.00(18) . . ?
F2' C199 S2' 110.2(2) . . ?
S2' O1' Ag' 135.99(11) . . y
S2' O1' Ag' 110.10(10) . 2_756 y
Ag' O1' Ag' 101.18(6) . 2_756 y
Cl1 C299 Cl2 124.0(10) . . ?

loop_
_geom_bond_atom_site_label_1
_geom_bond_atom_site_label_2
_geom_bond_distance
_geom_bond_site_symmetry_2
_geom_bond_publ_flag
Ag P 2.3875(6) . y
Ag O1 2.4055(15) 2_665 y
Ag O1 2.4172(15) . y
Ag S1 2.7123(6) . y
Fe C41 2.013(2) . ?
Fe C45 2.037(2) . ?
Fe C42 2.042(2) . ?
Fe C50 2.043(2) . ?
Fe C46 2.044(2) . ?
Fe C47 2.045(2) . ?
Fe C49 2.049(2) . ?
Fe C44 2.056(2) . ?
Fe C43 2.059(2) . ?
Fe C48 2.064(2) . ?
P C46 1.801(2) . y
P C31 1.819(2) . y
P C21 1.821(2) . y
S1 C41 1.767(2) . y
S1 C11 1.787(2) . y
C11 C16 1.380(3) . ?
C11 C12 1.390(3) . ?
C12 C13 1.387(4) . ?
C13 C14 1.388(4) . ?
C14 C15 1.375(4) . ?
C15 C16 1.393(3) . ?
C21 C26 1.386(3) . ?
C21 C22 1.404(3) . ?
C22 C23 1.399(4) . ?
C23 C24 1.377(5) . ?
C24 C25 1.373(4) . ?
C25 C26 1.391(4) . ?
C31 C36 1.387(3) . ?
C31 C32 1.406(3) . ?
C32 C33 1.381(3) . ?
C33 C34 1.380(4) . ?
C34 C35 1.388(3) . ?
C35 C36 1.385(3) . ?
C41 C42 1.428(3) . ?
C41 C45 1.429(3) . ?
C42 C43 1.421(3) . ?
C43 C44 1.424(4) . ?
C44 C45 1.419(3) . ?
C46 C47 1.438(3) . ?
C46 C50 1.441(3) . ?
C47 C48 1.415(3) . ?
C48 C49 1.417(3) . ?
C49 C50 1.429(3) . ?
S2 O2 1.421(2) . y
S2 O3 1.4333(18) . y
S2 O1 1.4729(16) . y
S2 C99 1.813(3) . ?
C99 F3 1.325(3) . ?
C99 F2 1.327(3) . ?
C99 F1 1.334(3) . ?
O1 Ag 2.4055(15) 2_665 ?
Ag' P' 2.3798(7) . y
Ag' O1' 2.3905(18) . y
Ag' O1' 2.4618(18) 2_756 y
Ag' S1' 2.7051(6) . y
Fe' C141 2.019(2) . ?
Fe' C142 2.037(2) . ?
Fe' C146 2.039(2) . ?
Fe' C145 2.039(2) . ?
Fe' C150 2.041(2) . ?
Fe' C147 2.043(2) . ?
Fe' C149 2.059(3) . ?
Fe' C144 2.059(3) . ?
Fe' C143 2.062(3) . ?
Fe' C148 2.065(2) . ?
P' C146 1.807(2) . y
P' C121 1.823(2) . y
P' C131 1.828(2) . y
S1' C141 1.755(2) . y
S1' C111 1.780(2) . y
C111 C112 1.391(3) . ?
C111 C116 1.392(3) . ?
C112 C113 1.375(4) . ?
C113 C114 1.382(4) . ?
C114 C115 1.392(4) . ?
C115 C116 1.387(4) . ?
C121 C126 1.393(3) . ?
C121 C122 1.399(4) . ?
C122 C123 1.393(3) . ?
C123 C124 1.378(4) . ?
C124 C125 1.374(5) . ?
C125 C126 1.392(4) . ?
C131 C136 1.395(3) . ?
C131 C132 1.396(3) . ?
C132 C133 1.393(3) . ?
C133 C134 1.398(4) . ?
C134 C135 1.390(4) . ?
C135 C136 1.385(3) . ?
C141 C142 1.434(3) . ?
C141 C145 1.434(3) . ?
C142 C143 1.406(4) . ?
C143 C144 1.417(4) . ?
C144 C145 1.429(4) . ?
C146 C150 1.426(3) . ?
C146 C147 1.437(3) . ?
C147 C148 1.417(3) . ?
C148 C149 1.410(4) . ?
C149 C150 1.434(3) . ?
S2' O2' 1.434(2) . y
S2' O3' 1.440(2) . y
S2' O1' 1.4738(18) . y
S2' C199 1.822(3) . ?
C199 F1' 1.323(3) . ?
C199 F3' 1.324(3) . ?
C199 F2' 1.328(3) . ?
O1' Ag' 2.4618(18) 2_756 ?
Cl1 C299 1.612(12) . ?
Cl2 C299 1.668(11) . ?
